data_7000929
loop_
_publ_author_name
'Powell, Adam B.'
'Brown, Jaclyn R.'
'Vasudevan, Kalyan V.'
'Cowley, Alan H.'

_publ_section_title
;
 Facile syntheses of thiophene-substituted 1,4-diazabutadiene
 (\a-diimine) ligands and their conversion to phosphenium triiodide
 salts
;
_journal_issue 14
_journal_name_full 'Dalton Transactions'
_journal_page_first 2521
_journal_page_last 2527
_journal_paper_doi 10.1039/b820202h
_journal_year 2009
_chemical_formula_moiety 'C30 H32 I3 N2 P S2'
_chemical_formula_sum 'C30 H32 I3 N2 P S2'
_chemical_formula_weight 896.37
_space_group_IT_number 19
_symmetry_cell_setting orthorhombic
_symmetry_space_group_name_Hall 'P 2ac 2ab'
_symmetry_space_group_name_H-M 'P 21 21 21'
_atom_sites_solution_hydrogens geom
_atom_sites_solution_primary direct
_atom_sites_solution_secondary difmap
_cell_angle_alpha 90.00
_cell_angle_beta 90.00
_cell_angle_gamma 90.00
_cell_formula_units_Z 4
_cell_length_a 11.682(2)
_cell_length_b 16.724(3)
_cell_length_c 17.083(3)
_cell_measurement_reflns_used 4069
_cell_measurement_temperature 153(2)
_cell_measurement_theta_max 27.48
_cell_measurement_theta_min 1.00
_cell_volume 3337.5(10)
_computing_cell_refinement 'Collect software, Nonius B.V. 1998'
_computing_data_collection 'Collect software, Nonius B.V. 1998'
_computing_data_reduction
;
DENZO and Scalepack (Otwinoski and Minor, 1997)
;
_computing_molecular_graphics 'XP SHELXTL/PC, Siemens Analytical'
_computing_structure_refinement 'XL SHELXTL/PC, Siemens Analytical'
_computing_structure_solution
;
SIR97 - Altomare A., Burla M.C., Camalli M., Cascarano G.L., Giacovazzo C.,
Guagliardi A., Moliterni A.G.G., Polidori G.,Spagna R.
;
_diffrn_ambient_temperature 153(2)
_diffrn_measured_fraction_theta_full 0.997
_diffrn_measured_fraction_theta_max 0.997
_diffrn_measurement_device_type 'Nonius Kappa CCD'
_diffrn_measurement_method \w-scan
_diffrn_radiation_monochromator graphite
_diffrn_radiation_source 'fine-focus sealed tube'
_diffrn_radiation_type MoK\a
_diffrn_radiation_wavelength 0.71073
_diffrn_reflns_av_R_equivalents 0.0000
_diffrn_reflns_av_sigmaI/netI 0.0501
_diffrn_reflns_limit_h_max 15
_diffrn_reflns_limit_h_min -15
_diffrn_reflns_limit_k_max 21
_diffrn_reflns_limit_k_min -21
_diffrn_reflns_limit_l_max 22
_diffrn_reflns_limit_l_min -22
_diffrn_reflns_number 7608
_diffrn_reflns_theta_full 27.48
_diffrn_reflns_theta_max 27.48
_diffrn_reflns_theta_min 2.11
_exptl_absorpt_coefficient_mu 3.005
_exptl_absorpt_correction_T_max 0.835
_exptl_absorpt_correction_T_min 0.777
_exptl_absorpt_correction_type multi-scan
_exptl_absorpt_process_details 'DENZO and Scalepack (Otwinoski and Minor, 1997)'
_exptl_crystal_colour Red
_exptl_crystal_density_diffrn 1.784
_exptl_crystal_density_method 'not measured'
_exptl_crystal_description Rod
_exptl_crystal_F_000 1728
_exptl_crystal_size_max 0.18
_exptl_crystal_size_mid 0.07
_exptl_crystal_size_min 0.06
_refine_diff_density_max 1.147
_refine_diff_density_min -1.047
_refine_diff_density_rms 0.122
_refine_ls_abs_structure_details 'Flack H D (1983), Acta Cryst. A39, 876-881'
_refine_ls_abs_structure_Flack -0.02(3)
_refine_ls_extinction_method none
_refine_ls_goodness_of_fit_ref 1.168
_refine_ls_hydrogen_treatment constr
_refine_ls_matrix_type full
_refine_ls_number_parameters 377
_refine_ls_number_reflns 7608
_refine_ls_number_restraints 270
_refine_ls_restrained_S_all 1.370
_refine_ls_R_factor_all 0.0553
_refine_ls_R_factor_gt 0.0402
_refine_ls_shift/su_max 0.003
_refine_ls_shift/su_mean 0.000
_refine_ls_structure_factor_coef Fsqd
_refine_ls_weighting_details 'calc w=1/[\s^2^(Fo^2^)+(0.0305P)^2^+3.4126P] where P=(Fo^2^+2Fc^2^)/3'
_refine_ls_weighting_scheme calc
_refine_ls_wR_factor_gt 0.0810
_refine_ls_wR_factor_ref 0.0860
_reflns_number_gt 6444
_reflns_number_total 7608
_reflns_threshold_expression >2sigma(I)
_cod_data_source_file b820202h.txt
_cod_data_source_block apkv100
_cod_depositor_comments
;
The following automatic conversions were performed:
'_symmetry_cell_setting' value 'Orthorhombic' changed to 'orthorhombic'
according to '/home/saulius/struct/CIF-dictionaries/cif_core.dic'
dictionary named 'cif_core.dic' version 2.4.1 from 2010-06-29.

Automatic conversion script
Id: cif_fix_enum 1527 2010-12-29 10:47:43Z saulius 
;
_cod_original_cell_volume 3337.4(11)
_cod_original_sg_symbol_Hall p2ac2ab
_cod_original_sg_symbol_H-M P212121
_cod_database_code 7000929

loop_
_symmetry_equiv_pos_as_xyz
'x, y, z'
'-x+1/2, -y, z+1/2'
'x+1/2, -y+1/2, -z'
'-x, y+1/2, -z+1/2'

loop_
_atom_site_label
_atom_site_type_symbol
_atom_site_fract_x
_atom_site_fract_y
_atom_site_fract_z
_atom_site_U_iso_or_equiv
_atom_site_adp_type
_atom_site_occupancy
_atom_site_symmetry_multiplicity
_atom_site_calc_flag
_atom_site_refinement_flags
_atom_site_disorder_assembly
_atom_site_disorder_group
C1 C 0.8204(4) 0.8791(3) 0.4879(3) 0.0222(14) Uani 1 1 d D A .
C2 C 0.8016(4) 0.8510(3) 0.5619(3) 0.0214(13) Uani 1 1 d D A .
C11 C 0.9314(5) 0.8420(4) 0.3677(4) 0.0205(14) Uani 1 1 d . . .
C12 C 0.8737(5) 0.8045(4) 0.3087(4) 0.0239(14) Uani 1 1 d . . .
H12 H 0.8058 0.7755 0.3201 0.029 Uiso 1 1 calc R . .
C13 C 0.9128(5) 0.8082(4) 0.2332(4) 0.0254(14) Uani 1 1 d . . .
H13 H 0.8711 0.7818 0.1930 0.031 Uiso 1 1 calc R . .
C14 C 1.0118(5) 0.8497(4) 0.2140(4) 0.0228(14) Uani 1 1 d . . .
C15 C 1.0693(5) 0.8882(4) 0.2740(4) 0.0216(13) Uani 1 1 d . . .
H15 H 1.1364 0.9180 0.2622 0.026 Uiso 1 1 calc R . .
C16 C 1.0314(5) 0.8843(4) 0.3514(4) 0.0219(14) Uani 1 1 d . . .
H16 H 1.0728 0.9100 0.3921 0.026 Uiso 1 1 calc R . .
C17 C 1.0578(5) 0.8510(4) 0.1291(4) 0.0257(15) Uani 1 1 d . . .
C18 C 0.8931(5) 0.7479(4) 0.6524(4) 0.0205(13) Uani 1 1 d . . .
C19 C 0.9383(5) 0.7939(4) 0.7113(4) 0.0259(15) Uani 1 1 d . . .
H19 H 0.9472 0.8499 0.7041 0.031 Uiso 1 1 calc R . .
C20 C 0.9704(5) 0.7593(4) 0.7804(4) 0.0225(13) Uani 1 1 d . . .
H20 H 1.0000 0.7920 0.8211 0.027 Uiso 1 1 calc R . .
C21 C 0.9604(5) 0.6753(4) 0.7928(4) 0.0208(14) Uani 1 1 d . . .
C22 C 0.9121(5) 0.6311(3) 0.7330(4) 0.0214(13) Uani 1 1 d . . .
H22 H 0.9016 0.5753 0.7401 0.026 Uiso 1 1 calc R . .
C23 C 0.8783(5) 0.6658(4) 0.6626(4) 0.0237(14) Uani 1 1 d . . .
H23 H 0.8458 0.6340 0.6222 0.028 Uiso 1 1 calc R . .
C24 C 1.0074(5) 0.6405(4) 0.8692(4) 0.0267(15) Uani 1 1 d . . .
C25 C 0.9578(6) 0.8579(5) 0.0703(4) 0.0384(17) Uani 1 1 d . . .
H25A H 0.9881 0.8585 0.0169 0.058 Uiso 1 1 calc R . .
H25B H 0.9154 0.9074 0.0802 0.058 Uiso 1 1 calc R . .
H25C H 0.9064 0.8120 0.0767 0.058 Uiso 1 1 calc R . .
C26 C 1.1404(7) 0.9205(5) 0.1153(4) 0.044(2) Uani 1 1 d . . .
H26A H 1.1043 0.9706 0.1319 0.067 Uiso 1 1 calc R . .
H26B H 1.1593 0.9236 0.0595 0.067 Uiso 1 1 calc R . .
H26C H 1.2106 0.9118 0.1456 0.067 Uiso 1 1 calc R . .
C27 C 1.1209(7) 0.7711(4) 0.1151(5) 0.0385(18) Uani 1 1 d . . .
H27A H 1.1870 0.7676 0.1502 0.058 Uiso 1 1 calc R . .
H27B H 1.1469 0.7685 0.0607 0.058 Uiso 1 1 calc R . .
H27C H 1.0687 0.7265 0.1256 0.058 Uiso 1 1 calc R . .
C28 C 0.9455(6) 0.6767(5) 0.9406(5) 0.0423(19) Uani 1 1 d . . .
H28A H 0.8647 0.6610 0.9396 0.063 Uiso 1 1 calc R . .
H28B H 0.9513 0.7352 0.9387 0.063 Uiso 1 1 calc R . .
H28C H 0.9811 0.6571 0.9888 0.063 Uiso 1 1 calc R . .
C29 C 1.1342(6) 0.6594(4) 0.8741(5) 0.0342(17) Uani 1 1 d . . .
H29A H 1.1451 0.7175 0.8748 0.051 Uiso 1 1 calc R . .
H29B H 1.1735 0.6367 0.8285 0.051 Uiso 1 1 calc R . .
H29C H 1.1660 0.6361 0.9221 0.051 Uiso 1 1 calc R . .
C30 C 0.9922(6) 0.5492(4) 0.8723(5) 0.0366(18) Uani 1 1 d . . .
H30A H 1.0309 0.5248 0.8274 0.055 Uiso 1 1 calc R . .
H30B H 0.9104 0.5361 0.8705 0.055 Uiso 1 1 calc R . .
H30C H 1.0254 0.5285 0.9209 0.055 Uiso 1 1 calc R . .
N1 N 0.8978(4) 0.8313(3) 0.4481(3) 0.0221(11) Uani 1 1 d . . .
N2 N 0.8721(4) 0.7828(3) 0.5759(3) 0.0204(11) Uani 1 1 d . . .
P1 P 0.95455(15) 0.75735(10) 0.50043(11) 0.0279(4) Uani 1 1 d . . .
C6 C 0.7510(3) 0.9372(2) 0.4504(2) 0.0224(13) Uani 1 1 d D . .
S1 S 0.60718(18) 0.93520(14) 0.43665(18) 0.0582(6) Uani 0.94 1 d PDU A 1
C3 C 0.6060(5) 1.0242(3) 0.3898(3) 0.0480(14) Uani 0.94 1 d PDU A 1
H3 H 0.5378 1.0479 0.3704 0.058 Uiso 0.94 1 calc PR A 1
C4 C 0.7057(6) 1.0573(3) 0.3824(4) 0.0435(13) Uani 0.94 1 d PDU A 1
H4 H 0.7177 1.1072 0.3571 0.052 Uiso 0.94 1 calc PR A 1
C5 C 0.7988(5) 1.0094(3) 0.4175(3) 0.0379(15) Uani 0.94 1 d PDU A 1
H5 H 0.8775 1.0239 0.4183 0.045 Uiso 0.94 1 calc PR A 1
S1A S 0.7672(13) 1.0273(10) 0.414(2) 0.054 Uiso 0.06 1 d PDU A 2
C3A C 0.6192(15) 1.0278(5) 0.3882(7) 0.054 Uiso 0.06 1 d PDU A 2
H3A H 0.5846 1.0724 0.3631 0.065 Uiso 0.06 1 calc PR A 2
C4A C 0.5641(12) 0.9669(14) 0.405(3) 0.054 Uiso 0.06 1 d PDU A 2
H4A H 0.4850 0.9616 0.3933 0.065 Uiso 0.06 1 calc PR A 2
C5A C 0.6259(11) 0.9073(13) 0.442(3) 0.054 Uiso 0.06 1 d PDU A 2
H5A H 0.5970 0.8571 0.4587 0.065 Uiso 0.06 1 calc PR A 2
C10 C 0.7225(3) 0.8742(3) 0.6203(2) 0.0269(11) Uani 1 1 d DU . .
S2 S 0.62560(18) 0.81730(12) 0.66922(13) 0.0389(5) Uani 0.90 1 d PDU B 1
C7 C 0.5757(4) 0.8943(3) 0.7228(3) 0.0377(13) Uani 0.90 1 d PDU B 1
H7 H 0.5164 0.8889 0.7605 0.045 Uiso 0.90 1 calc PR B 1
C8 C 0.6263(5) 0.9618(4) 0.7076(4) 0.0353(13) Uani 0.90 1 d PDU B 1
H8 H 0.6076 1.0105 0.7333 0.042 Uiso 0.90 1 calc PR B 1
C9 C 0.7146(4) 0.9558(3) 0.6473(3) 0.0255(13) Uani 0.90 1 d PDU B 1
H9 H 0.7599 0.9990 0.6287 0.031 Uiso 0.90 1 calc PR B 1
S2A S 0.6864(14) 0.9596(5) 0.6628(10) 0.038 Uiso 0.10 1 d PDU B 2
C7A C 0.5843(11) 0.9047(7) 0.7201(7) 0.038 Uiso 0.10 1 d PDU B 2
H7A H 0.5366 0.9304 0.7574 0.046 Uiso 0.10 1 calc PR B 2
C8A C 0.5789(17) 0.8322(8) 0.7086(12) 0.038 Uiso 0.10 1 d PDU B 2
H8A H 0.5274 0.7986 0.7364 0.046 Uiso 0.10 1 calc PR B 2
C9A C 0.6535(18) 0.8030(6) 0.6521(13) 0.038 Uiso 0.10 1 d PDU B 2
H9A H 0.6605 0.7489 0.6360 0.046 Uiso 0.10 1 calc PR B 2
I1 I 1.19795(4) 0.85659(3) 0.55713(3) 0.04433(15) Uani 1 1 d . . .
I2 I 1.22829(3) 0.89558(2) 0.72768(3) 0.02605(10) Uani 1 1 d . . .
I3 I 1.25601(5) 0.92969(3) 0.88951(3) 0.04704(15) Uani 1 1 d . . .

loop_
_atom_site_aniso_label
_atom_site_aniso_U_11
_atom_site_aniso_U_22
_atom_site_aniso_U_33
_atom_site_aniso_U_23
_atom_site_aniso_U_13
_atom_site_aniso_U_12
C1 0.024(3) 0.025(3) 0.018(3) 0.006(3) -0.001(3) -0.003(2)
C2 0.018(3) 0.019(3) 0.028(4) 0.004(3) 0.003(3) -0.004(2)
C11 0.029(3) 0.019(3) 0.013(3) 0.004(3) 0.001(3) 0.003(3)
C12 0.020(3) 0.025(3) 0.027(4) -0.003(3) 0.000(3) -0.007(3)
C13 0.026(3) 0.025(3) 0.025(4) -0.002(3) -0.006(3) -0.011(3)
C14 0.025(3) 0.021(3) 0.023(4) 0.003(3) -0.001(3) 0.004(3)
C15 0.026(3) 0.027(3) 0.012(3) 0.005(3) 0.002(3) -0.001(3)
C16 0.027(3) 0.024(3) 0.015(3) 0.001(3) -0.003(2) 0.000(3)
C17 0.028(3) 0.033(4) 0.016(4) -0.008(3) 0.004(3) -0.001(3)
C18 0.029(3) 0.021(3) 0.012(3) 0.002(3) 0.003(3) 0.002(3)
C19 0.032(3) 0.016(3) 0.030(4) 0.002(3) 0.001(3) -0.004(3)
C20 0.028(3) 0.024(3) 0.015(4) -0.005(3) -0.001(3) -0.002(2)
C21 0.021(3) 0.025(3) 0.016(4) 0.003(3) 0.000(2) 0.001(2)
C22 0.026(3) 0.015(3) 0.023(4) 0.008(3) -0.002(3) -0.002(2)
C23 0.030(3) 0.022(3) 0.019(4) -0.005(3) 0.000(3) -0.003(3)
C24 0.028(3) 0.025(3) 0.027(4) 0.009(3) -0.005(3) -0.004(3)
C25 0.042(4) 0.048(4) 0.025(4) -0.002(4) 0.000(3) 0.008(4)
C26 0.060(5) 0.056(5) 0.017(4) -0.003(4) 0.013(4) -0.011(4)
C27 0.048(4) 0.042(4) 0.025(4) -0.003(3) 0.006(4) 0.007(3)
C28 0.050(4) 0.055(5) 0.023(4) 0.005(4) -0.005(4) -0.007(4)
C29 0.032(4) 0.032(4) 0.039(5) 0.013(3) -0.011(3) 0.000(3)
C30 0.044(4) 0.036(4) 0.030(5) 0.013(3) -0.017(3) -0.011(3)
N1 0.026(3) 0.026(3) 0.014(3) 0.000(2) 0.002(2) 0.001(2)
N2 0.030(3) 0.021(3) 0.010(3) 0.002(2) 0.001(2) 0.000(2)
P1 0.0397(10) 0.0258(9) 0.0181(9) 0.0040(7) 0.0044(8) 0.0108(8)
C6 0.029(3) 0.023(3) 0.015(3) 0.001(2) 0.002(3) -0.002(3)
S1 0.0421(11) 0.0541(12) 0.0783(16) 0.0241(13) -0.0189(11) -0.0040(10)
C3 0.045(2) 0.046(2) 0.053(3) 0.010(2) -0.007(2) 0.006(2)
C4 0.045(2) 0.040(2) 0.046(3) 0.010(2) 0.001(2) 0.006(2)
C5 0.033(3) 0.036(3) 0.045(3) 0.013(3) 0.002(3) 0.022(2)
C10 0.025(2) 0.028(2) 0.027(2) 0.0041(19) -0.001(2) -0.0020(19)
S2 0.0406(10) 0.0406(10) 0.0354(11) -0.0053(9) 0.0153(9) -0.0153(9)
C7 0.034(2) 0.046(2) 0.033(2) 0.001(2) 0.006(2) 0.001(2)
C8 0.037(2) 0.037(2) 0.032(2) -0.001(2) 0.009(2) 0.006(2)
C9 0.023(2) 0.029(2) 0.024(3) 0.005(2) 0.021(2) -0.002(2)
I1 0.0578(3) 0.0514(3) 0.0238(3) -0.0045(2) -0.0081(2) 0.0184(2)
I2 0.02703(18) 0.02651(19) 0.0246(2) 0.00387(18) -0.00125(17) 0.00246(16)
I3 0.0601(3) 0.0588(3) 0.0222(3) 0.0034(2) -0.0034(2) -0.0111(3)

loop_
_atom_type_symbol
_atom_type_description
_atom_type_scat_dispersion_real
_atom_type_scat_dispersion_imag
_atom_type_scat_source
C C 0.0033 0.0016 'International Tables Vol C Tables 4.2.6.8 and 6.1.1.4'
H H 0.0000 0.0000 'International Tables Vol C Tables 4.2.6.8 and 6.1.1.4'
N N 0.0061 0.0033 'International Tables Vol C Tables 4.2.6.8 and 6.1.1.4'
P P 0.1023 0.0942 'International Tables Vol C Tables 4.2.6.8 and 6.1.1.4'
S S 0.1246 0.1234 'International Tables Vol C Tables 4.2.6.8 and 6.1.1.4'
I I -0.4742 1.8119 'International Tables Vol C Tables 4.2.6.8 and 6.1.1.4'

loop_
_geom_angle_atom_site_label_1
_geom_angle_atom_site_label_2
_geom_angle_atom_site_label_3
_geom_angle
_geom_angle_site_symmetry_1
_geom_angle_site_symmetry_3
_geom_angle_publ_flag
C2 C1 N1 111.1(4) . . ?
C2 C1 C6 124.2(4) . . ?
N1 C1 C6 123.1(4) . . ?
C1 C2 C10 131.6(4) . . ?
C1 C2 N2 109.8(4) . . ?
C10 C2 N2 118.5(4) . . ?
C12 C11 C16 120.0(6) . . ?
C12 C11 N1 120.8(6) . . ?
C16 C11 N1 118.8(6) . . ?
C11 C12 C13 120.6(6) . . ?
C11 C12 H12 119.7 . . ?
C13 C12 H12 119.7 . . ?
C12 C13 C14 121.5(6) . . ?
C12 C13 H13 119.2 . . ?
C14 C13 H13 119.2 . . ?
C15 C14 C13 117.5(6) . . ?
C15 C14 C17 121.3(5) . . ?
C13 C14 C17 121.2(6) . . ?
C14 C15 C16 121.7(6) . . ?
C14 C15 H15 119.2 . . ?
C16 C15 H15 119.1 . . ?
C11 C16 C15 118.6(6) . . ?
C11 C16 H16 120.7 . . ?
C15 C16 H16 120.7 . . ?
C26 C17 C27 109.4(6) . . ?
C26 C17 C25 108.7(6) . . ?
C27 C17 C25 108.9(6) . . ?
C26 C17 C14 112.0(6) . . ?
C27 C17 C14 107.4(6) . . ?
C25 C17 C14 110.4(5) . . ?
C19 C18 C23 120.5(6) . . ?
C19 C18 N2 120.0(5) . . ?
C23 C18 N2 119.2(6) . . ?
C20 C19 C18 120.1(6) . . ?
C20 C19 H19 120.0 . . ?
C18 C19 H19 120.0 . . ?
C19 C20 C21 121.6(6) . . ?
C19 C20 H20 119.2 . . ?
C21 C20 H20 119.2 . . ?
C22 C21 C20 116.7(6) . . ?
C22 C21 C24 125.1(5) . . ?
C20 C21 C24 118.2(6) . . ?
C21 C22 C23 122.2(6) . . ?
C21 C22 H22 118.9 . . ?
C23 C22 H22 118.9 . . ?
C22 C23 C18 118.9(6) . . ?
C22 C23 H23 120.6 . . ?
C18 C23 H23 120.6 . . ?
C29 C24 C21 108.5(5) . . ?
C29 C24 C30 108.5(6) . . ?
C21 C24 C30 111.4(6) . . ?
C29 C24 C28 109.4(6) . . ?
C21 C24 C28 110.9(6) . . ?
C30 C24 C28 108.0(6) . . ?
C17 C25 H25A 109.5 . . ?
C17 C25 H25B 109.5 . . ?
H25A C25 H25B 109.5 . . ?
C17 C25 H25C 109.5 . . ?
H25A C25 H25C 109.5 . . ?
H25B C25 H25C 109.5 . . ?
C17 C26 H26A 109.5 . . ?
C17 C26 H26B 109.5 . . ?
H26A C26 H26B 109.5 . . ?
C17 C26 H26C 109.5 . . ?
H26A C26 H26C 109.5 . . ?
H26B C26 H26C 109.5 . . ?
C17 C27 H27A 109.5 . . ?
C17 C27 H27B 109.5 . . ?
H27A C27 H27B 109.5 . . ?
C17 C27 H27C 109.5 . . ?
H27A C27 H27C 109.5 . . ?
H27B C27 H27C 109.5 . . ?
C24 C28 H28A 109.5 . . ?
C24 C28 H28B 109.5 . . ?
H28A C28 H28B 109.5 . . ?
C24 C28 H28C 109.5 . . ?
H28A C28 H28C 109.5 . . ?
H28B C28 H28C 109.5 . . ?
C24 C29 H29A 109.5 . . ?
C24 C29 H29B 109.5 . . ?
H29A C29 H29B 109.5 . . ?
C24 C29 H29C 109.5 . . ?
H29A C29 H29C 109.5 . . ?
H29B C29 H29C 109.5 . . ?
C24 C30 H30A 109.5 . . ?
C24 C30 H30B 109.5 . . ?
H30A C30 H30B 109.5 . . ?
C24 C30 H30C 109.5 . . ?
H30A C30 H30C 109.5 . . ?
H30B C30 H30C 109.5 . . ?
C1 N1 C11 125.0(5) . . ?
C1 N1 P1 115.2(4) . . ?
C11 N1 P1 119.8(4) . . ?
C2 N2 C18 124.8(5) . . ?
C2 N2 P1 114.1(4) . . ?
C18 N2 P1 119.8(4) . . ?
N1 P1 N2 89.8(3) . . ?
C1 C6 C5 121.9(4) . . ?
C1 C6 C5A 111.1(4) . . ?
C5 C6 C5A 126.6(6) . . ?
C1 C6 S1A 137.3(5) . . ?
C5A C6 S1A 111.6(5) . . ?
C1 C6 S1 127.9(3) . . ?
C5 C6 S1 110.2(3) . . ?
S1A C6 S1 94.6(5) . . ?
C3 S1 C6 93.2(3) . . ?
C4 C3 S1 114.5(4) . . ?
C4 C3 H3 122.7 . . ?
S1 C3 H3 122.7 . . ?
C3 C4 C5 113.0(5) . . ?
C3 C4 H4 123.5 . . ?
C5 C4 H4 123.5 . . ?
C6 C5 C4 109.0(5) . . ?
C6 C5 H5 125.5 . . ?
C4 C5 H5 125.5 . . ?
C6 S1A C3A 89.2(5) . . ?
C4A C3A S1A 116.4(8) . . ?
C4A C3A H3A 121.8 . . ?
S1A C3A H3A 121.8 . . ?
C3A C4A C5A 115.3(9) . . ?
C3A C4A H4A 122.4 . . ?
C5A C4A H4A 122.4 . . ?
C4A C5A C6 107.6(6) . . ?
C4A C5A H5A 126.2 . . ?
C6 C5A H5A 126.2 . . ?
C2 C10 C9 121.8(4) . . ?
C2 C10 C9A 112.3(4) . . ?
C9 C10 C9A 125.8(5) . . ?
C2 C10 S2A 135.4(4) . . ?
C9A C10 S2A 112.2(5) . . ?
C2 C10 S2 129.0(3) . . ?
C9 C10 S2 109.2(3) . . ?
S2A C10 S2 95.6(5) . . ?
C7 S2 C10 94.0(3) . . ?
C8 C7 S2 113.5(4) . . ?
C8 C7 H7 123.3 . . ?
S2 C7 H7 123.3 . . ?
C7 C8 C9 113.7(5) . . ?
C7 C8 H8 123.2 . . ?
C9 C8 H8 123.2 . . ?
C10 C9 C8 109.6(4) . . ?
C10 C9 H9 125.2 . . ?
C8 C9 H9 125.2 . . ?
C10 S2A C7A 88.1(4) . . ?
C8A C7A S2A 116.9(8) . . ?
C8A C7A H7A 121.6 . . ?
S2A C7A H7A 121.6 . . ?
C7A C8A C9A 115.2(8) . . ?
C7A C8A H8A 122.4 . . ?
C9A C8A H8A 122.4 . . ?
C8A C9A C10 107.6(6) . . ?
C8A C9A H9A 126.2 . . ?
C10 C9A H9A 126.2 . . ?
I3 I2 I1 179.02(2) . . ?

loop_
_geom_bond_atom_site_label_1
_geom_bond_atom_site_label_2
_geom_bond_distance
_geom_bond_site_symmetry_2
_geom_bond_publ_flag
C1 C2 1.365(8) . ?
C1 N1 1.386(7) . ?
C1 C6 1.419(6) . ?
C2 C10 1.414(6) . ?
C2 N2 1.428(7) . ?
C11 C12 1.365(9) . ?
C11 C16 1.394(9) . ?
C11 N1 1.441(8) . ?
C12 C13 1.369(10) . ?
C12 H12 0.9500 . ?
C13 C14 1.389(8) . ?
C13 H13 0.9500 . ?
C14 C15 1.384(9) . ?
C14 C17 1.546(9) . ?
C15 C16 1.395(9) . ?
C15 H15 0.9500 . ?
C16 H16 0.9500 . ?
C17 C26 1.529(10) . ?
C17 C27 1.544(10) . ?
C17 C25 1.545(9) . ?
C18 C19 1.372(9) . ?
C18 C23 1.396(8) . ?
C18 N2 1.451(8) . ?
C19 C20 1.367(9) . ?
C19 H19 0.9500 . ?
C20 C21 1.426(9) . ?
C20 H20 0.9500 . ?
C21 C22 1.382(9) . ?
C21 C24 1.530(9) . ?
C22 C23 1.391(9) . ?
C22 H22 0.9500 . ?
C23 H23 0.9500 . ?
C24 C29 1.517(9) . ?
C24 C30 1.538(10) . ?
C24 C28 1.542(11) . ?
C25 H25A 0.9800 . ?
C25 H25B 0.9800 . ?
C25 H25C 0.9800 . ?
C26 H26A 0.9800 . ?
C26 H26B 0.9800 . ?
C26 H26C 0.9800 . ?
C27 H27A 0.9800 . ?
C27 H27B 0.9800 . ?
C27 H27C 0.9800 . ?
C28 H28A 0.9800 . ?
C28 H28B 0.9800 . ?
C28 H28C 0.9800 . ?
C29 H29A 0.9800 . ?
C29 H29B 0.9800 . ?
C29 H29C 0.9800 . ?
C30 H30A 0.9800 . ?
C30 H30B 0.9800 . ?
C30 H30C 0.9800 . ?
N1 P1 1.663(5) . ?
N2 P1 1.665(5) . ?
C6 C5 1.444(6) . ?
C6 C5A 1.552(7) . ?
C6 S1A 1.643(5) . ?
C6 S1 1.697(4) . ?
S1 C3 1.690(5) . ?
C3 C4 1.296(7) . ?
C3 H3 0.9500 . ?
C4 C5 1.477(7) . ?
C4 H4 0.9500 . ?
C5 H5 0.9500 . ?
S1A C3A 1.783(18) . ?
C3A C4A 1.238(11) . ?
C3A H3A 0.9500 . ?
C4A C5A 1.382(10) . ?
C4A H4A 0.9500 . ?
C5A H5A 0.9500 . ?
C10 C9 1.444(6) . ?
C10 C9A 1.537(7) . ?
C10 S2A 1.657(5) . ?
C10 S2 1.699(4) . ?
S2 C7 1.684(5) . ?
C7 C8 1.301(7) . ?
C7 H7 0.9500 . ?
C8 C9 1.462(7) . ?
C8 H8 0.9500 . ?
C9 H9 0.9500 . ?
S2A C7A 1.795(18) . ?
C7A C8A 1.228(11) . ?
C7A H7A 0.9500 . ?
C8A C9A 1.389(10) . ?
C8A H8A 0.9500 . ?
C9A H9A 0.9500 . ?
I1 I2 3.0064(9) . ?
I2 I3 2.8413(8) . ?

loop_
_geom_torsion_atom_site_label_1
_geom_torsion_atom_site_label_2
_geom_torsion_atom_site_label_3
_geom_torsion_atom_site_label_4
_geom_torsion
_geom_torsion_site_symmetry_1
_geom_torsion_site_symmetry_2
_geom_torsion_site_symmetry_3
_geom_torsion_site_symmetry_4
_geom_torsion_publ_flag
N1 C1 C2 C10 -172.5(4) . . . . ?
C6 C1 C2 C10 -6.4(8) . . . . ?
N1 C1 C2 N2 2.5(6) . . . . ?
C6 C1 C2 N2 168.7(4) . . . . ?
C16 C11 C12 C13 -0.3(10) . . . . ?
N1 C11 C12 C13 -173.3(6) . . . . ?
C11 C12 C13 C14 0.3(10) . . . . ?
C12 C13 C14 C15 -0.8(9) . . . . ?
C12 C13 C14 C17 177.7(6) . . . . ?
C13 C14 C15 C16 1.5(9) . . . . ?
C17 C14 C15 C16 -177.1(6) . . . . ?
C12 C11 C16 C15 0.9(9) . . . . ?
N1 C11 C16 C15 174.0(5) . . . . ?
C14 C15 C16 C11 -1.5(9) . . . . ?
C15 C14 C17 C26 -20.9(9) . . . . ?
C13 C14 C17 C26 160.6(6) . . . . ?
C15 C14 C17 C27 99.2(7) . . . . ?
C13 C14 C17 C27 -79.3(7) . . . . ?
C15 C14 C17 C25 -142.2(6) . . . . ?
C13 C14 C17 C25 39.4(9) . . . . ?
C23 C18 C19 C20 0.7(10) . . . . ?
N2 C18 C19 C20 -172.5(5) . . . . ?
C18 C19 C20 C21 1.3(9) . . . . ?
C19 C20 C21 C22 -2.8(9) . . . . ?
C19 C20 C21 C24 175.1(6) . . . . ?
C20 C21 C22 C23 2.3(9) . . . . ?
C24 C21 C22 C23 -175.4(6) . . . . ?
C21 C22 C23 C18 -0.4(9) . . . . ?
C19 C18 C23 C22 -1.2(9) . . . . ?
N2 C18 C23 C22 172.1(5) . . . . ?
C22 C21 C24 C29 118.3(7) . . . . ?
C20 C21 C24 C29 -59.3(8) . . . . ?
C22 C21 C24 C30 -1.1(9) . . . . ?
C20 C21 C24 C30 -178.7(6) . . . . ?
C22 C21 C24 C28 -121.4(7) . . . . ?
C20 C21 C24 C28 60.9(7) . . . . ?
C2 C1 N1 C11 176.6(5) . . . . ?
C6 C1 N1 C11 10.2(8) . . . . ?
C2 C1 N1 P1 -4.1(6) . . . . ?
C6 C1 N1 P1 -170.4(3) . . . . ?
C12 C11 N1 C1 -90.9(7) . . . . ?
C16 C11 N1 C1 96.0(7) . . . . ?
C12 C11 N1 P1 89.7(7) . . . . ?
C16 C11 N1 P1 -83.3(6) . . . . ?
C1 C2 N2 C18 166.2(5) . . . . ?
C10 C2 N2 C18 -18.1(7) . . . . ?
C1 C2 N2 P1 -0.1(6) . . . . ?
C10 C2 N2 P1 175.7(3) . . . . ?
C19 C18 N2 C2 -56.9(8) . . . . ?
C23 C18 N2 C2 129.8(6) . . . . ?
C19 C18 N2 P1 108.7(6) . . . . ?
C23 C18 N2 P1 -64.7(7) . . . . ?
C1 N1 P1 N2 3.4(4) . . . . ?
C11 N1 P1 N2 -177.2(5) . . . . ?
C2 N2 P1 N1 -1.8(4) . . . . ?
C18 N2 P1 N1 -168.9(5) . . . . ?
C2 C1 C6 C5 126.0(5) . . . . ?
N1 C1 C6 C5 -69.5(5) . . . . ?
C2 C1 C6 C5A -61(2) . . . . ?
N1 C1 C6 C5A 104(2) . . . . ?
C2 C1 C6 S1A 119(2) . . . . ?
N1 C1 C6 S1A -76(2) . . . . ?
C2 C1 C6 S1 -54.1(5) . . . . ?
N1 C1 C6 S1 110.5(5) . . . . ?
C1 C6 S1 C3 -179.9(2) . . . . ?
C5 C6 S1 C3 0.08(19) . . . . ?
C5A C6 S1 C3 -159(6) . . . . ?
S1A C6 S1 C3 4.7(14) . . . . ?
C6 S1 C3 C4 0.15(16) . . . . ?
S1 C3 C4 C5 -0.3(3) . . . . ?
C1 C6 C5 C4 179.7(2) . . . . ?
C5A C6 C5 C4 8(2) . . . . ?
S1A C6 C5 C4 -17(5) . . . . ?
S1 C6 C5 C4 -0.2(3) . . . . ?
C3 C4 C5 C6 0.4(3) . . . . ?
C1 C6 S1A C3A -179.8(2) . . . . ?
C5 C6 S1A C3A 159(6) . . . . ?
C5A C6 S1A C3A 0.2(4) . . . . ?
S1 C6 S1A C3A -5.1(16) . . . . ?
C6 S1A C3A C4A -0.4(6) . . . . ?
S1A C3A C4A C5A 0.5(10) . . . . ?
C3A C4A C5A C6 -0.3(9) . . . . ?
C1 C6 C5A C4A 180.0(5) . . . . ?
C5 C6 C5A C4A -7(2) . . . . ?
S1A C6 C5A C4A -0.1(6) . . . . ?
S1 C6 C5A C4A 18(5) . . . . ?
C1 C2 C10 C9 -54.6(6) . . . . ?
N2 C2 C10 C9 130.8(4) . . . . ?
C1 C2 C10 C9A 127.9(12) . . . . ?
N2 C2 C10 C9A -46.7(12) . . . . ?
C1 C2 C10 S2A -52.1(12) . . . . ?
N2 C2 C10 S2A 133.2(12) . . . . ?
C1 C2 C10 S2 125.5(5) . . . . ?
N2 C2 C10 S2 -49.2(5) . . . . ?
C2 C10 S2 C7 179.9(2) . . . . ?
C9 C10 S2 C7 -0.03(19) . . . . ?
C9A C10 S2 C7 172(4) . . . . ?
S2A C10 S2 C7 -1.8(8) . . . . ?
C10 S2 C7 C8 -0.13(16) . . . . ?
S2 C7 C8 C9 0.3(3) . . . . ?
C2 C10 C9 C8 -179.8(2) . . . . ?
C9A C10 C9 C8 -2.7(14) . . . . ?
S2A C10 C9 C8 7(4) . . . . ?
S2 C10 C9 C8 0.2(3) . . . . ?
C7 C8 C9 C10 -0.3(3) . . . . ?
C2 C10 S2A C7A 179.9(2) . . . . ?
C9 C10 S2A C7A -171(4) . . . . ?
C9A C10 S2A C7A -0.1(4) . . . . ?
S2 C10 S2A C7A 1.8(10) . . . . ?
C10 S2A C7A C8A 0.2(6) . . . . ?
S2A C7A C8A C9A -0.2(10) . . . . ?
C7A C8A C9A C10 0.0(9) . . . . ?
C2 C10 C9A C8A -179.9(4) . . . . ?
C9 C10 C9A C8A 2.7(14) . . . . ?
S2A C10 C9A C8A 0.1(6) . . . . ?
S2 C10 C9A C8A -7(3) . . . . ?
